data_2229845
loop_
_publ_author_name
'Fun, Hoong-Kun'
'Quah, Ching Kheng'
Nithinchandra
'Kalluraya, Balakrishna'

_publ_section_title
;
 4-{(<i>Z</i>)-2-[(<i>E</i>)-Benzylidenehydrazinylidene]-3,6-dihydro-2<i>H</i>-1,3,4-thiadiazin-5-yl}-3-phenyl-1,2,3-oxadiazol-3-ium-5-olate
;
_journal_coeditor_code SJ5123
_journal_issue 4
_journal_name_full 'Acta Crystallographica Section E'
_journal_page_first o977
_journal_page_last o978
_journal_paper_doi 10.1107/S1600536811010609
_journal_volume 67
_journal_year 2011
_chemical_formula_iupac 'C18 H14 N6 O2 S'
_chemical_formula_moiety 'C18 H14 N6 O2 S'
_chemical_formula_sum 'C18 H14 N6 O2 S'
_chemical_formula_weight 378.41
_chemical_name_systematic
;
4-{(<i>Z</i>)-2-[(<i>E</i>)-Benzylidenehydrazinylidene]-3,6-dihydro-
2<i>H</i>-1,3,4-thiadiazin-5-yl}-3-phenyl-1,2,3-oxadiazol-3-ium-5-olate
;
_space_group_IT_number 2
_symmetry_cell_setting triclinic
_symmetry_space_group_name_Hall '-P 1'
_symmetry_space_group_name_H-M 'P -1'
_atom_sites_solution_hydrogens geom
_atom_sites_solution_primary direct
_atom_sites_solution_secondary difmap
_audit_creation_method SHELXL-97
_cell_angle_alpha 78.5780(10)
_cell_angle_beta 88.9840(10)
_cell_angle_gamma 85.8740(10)
_cell_formula_units_Z 2
_cell_length_a 6.8752(2)
_cell_length_b 10.1335(3)
_cell_length_c 12.7374(4)
_cell_measurement_reflns_used 9935
_cell_measurement_temperature 100
_cell_measurement_theta_max 37.54
_cell_measurement_theta_min 2.87
_cell_volume 867.58(5)
_computing_cell_refinement 'SAINT (Bruker, 2009)'
_computing_data_collection 'APEX2 (Bruker, 2009)'
_computing_data_reduction 'SAINT (Bruker, 2009)'
_computing_molecular_graphics 'SHELXTL (Sheldrick, 2008)'
_computing_publication_material
;
SHELXTL (Sheldrick, 2008) and PLATON (Spek, 2009)
;
_computing_structure_refinement 'SHELXTL (Sheldrick, 2008)'
_computing_structure_solution 'SHELXTL (Sheldrick, 2008)'
_diffrn_ambient_temperature 100
_diffrn_measured_fraction_theta_full 0.990
_diffrn_measured_fraction_theta_max 0.990
_diffrn_measurement_device_type
;
Bruker SMART APEXII DUO CCD area-detector
;
_diffrn_measurement_method '\f and \w'
_diffrn_radiation_monochromator graphite
_diffrn_radiation_source 'fine-focus sealed tube'
_diffrn_radiation_type MoK\a
_diffrn_radiation_wavelength 0.71073
_diffrn_reflns_av_R_equivalents 0.0218
_diffrn_reflns_av_sigmaI/netI 0.0204
_diffrn_reflns_limit_h_max 11
_diffrn_reflns_limit_h_min -11
_diffrn_reflns_limit_k_max 16
_diffrn_reflns_limit_k_min -16
_diffrn_reflns_limit_l_max 20
_diffrn_reflns_limit_l_min -20
_diffrn_reflns_number 29236
_diffrn_reflns_theta_full 35.00
_diffrn_reflns_theta_max 35.00
_diffrn_reflns_theta_min 1.63
_diffrn_standards_number 0
_exptl_absorpt_coefficient_mu 0.214
_exptl_absorpt_correction_T_max 0.9824
_exptl_absorpt_correction_T_min 0.8853
_exptl_absorpt_correction_type multi-scan
_exptl_absorpt_process_details '(<i>SADABS</i>; Bruker, 2009)'
_exptl_crystal_colour yellow
_exptl_crystal_density_diffrn 1.449
_exptl_crystal_density_method 'not measured'
_exptl_crystal_description block
_exptl_crystal_F_000 392
_exptl_crystal_size_max 0.582
_exptl_crystal_size_mid 0.274
_exptl_crystal_size_min 0.083
_refine_diff_density_max 0.645
_refine_diff_density_min -0.372
_refine_ls_extinction_method none
_refine_ls_goodness_of_fit_ref 1.027
_refine_ls_hydrogen_treatment mixed
_refine_ls_matrix_type full
_refine_ls_number_parameters 248
_refine_ls_number_reflns 7567
_refine_ls_number_restraints 0
_refine_ls_restrained_S_all 1.027
_refine_ls_R_factor_all 0.0369
_refine_ls_R_factor_gt 0.0330
_refine_ls_shift/su_max 0.001
_refine_ls_shift/su_mean 0.000
_refine_ls_structure_factor_coef Fsqd
_refine_ls_weighting_details 'calc w=1/[\s^2^(Fo^2^)+(0.0601P)^2^+0.2223P] where P=(Fo^2^+2Fc^2^)/3'
_refine_ls_weighting_scheme calc
_refine_ls_wR_factor_gt 0.0955
_refine_ls_wR_factor_ref 0.1008
_reflns_number_gt 6818
_reflns_number_total 7567
_reflns_threshold_expression I>2\s(I)
_cod_data_source_file sj5123.cif
_cod_data_source_block I
_cod_database_code 2229845
_cod_database_fobs_code 2229845

loop_
_symmetry_equiv_pos_as_xyz
'x, y, z'
'-x, -y, -z'

loop_
_atom_site_type_symbol
_atom_site_label
_atom_site_fract_x
_atom_site_fract_y
_atom_site_fract_z
_atom_site_U_iso_or_equiv
_atom_site_adp_type
_atom_site_calc_flag
_atom_site_refinement_flags
_atom_site_occupancy
_atom_site_disorder_assembly
_atom_site_disorder_group
S S1 0.30498(3) 0.783931(19) 0.313847(14) 0.01687(5) Uani d . 1 . .
O O1 0.78647(9) 1.04039(5) -0.06087(4) 0.01590(10) Uani d . 1 . .
O O2 0.64969(9) 1.17463(5) 0.04865(5) 0.01895(11) Uani d . 1 . .
N N1 0.14753(10) 0.81808(6) 0.50454(5) 0.01503(11) Uani d . 1 . .
N N2 0.31270(10) 0.89086(6) 0.48880(5) 0.01459(11) Uani d . 1 . .
N N3 0.57604(10) 0.93168(6) 0.37674(5) 0.01437(10) Uani d . 1 . .
N N4 0.65689(9) 0.96382(6) 0.27631(5) 0.01327(10) Uani d . 1 . .
N N5 0.83490(10) 0.90536(6) -0.05820(5) 0.01491(11) Uani d . 1 . .
N N6 0.78483(9) 0.84631(6) 0.03858(5) 0.01194(10) Uani d . 1 . .
C C1 -0.17886(12) 0.66190(8) 0.55457(6) 0.01753(12) Uani d . 1 . .
H H1A -0.0967 0.6423 0.5001 0.021 Uiso calc R 1 . .
C C2 -0.34245(13) 0.58975(8) 0.58220(7) 0.02162(14) Uani d . 1 . .
H H2A -0.3682 0.5208 0.5470 0.026 Uiso calc R 1 . .
C C3 -0.46864(12) 0.62002(9) 0.66263(7) 0.02278(15) Uani d . 1 . .
H H3A -0.5789 0.5721 0.6802 0.027 Uiso calc R 1 . .
C C4 -0.42941(12) 0.72184(8) 0.71643(7) 0.02058(14) Uani d . 1 . .
H H4A -0.5135 0.7423 0.7698 0.025 Uiso calc R 1 . .
C C5 -0.26331(11) 0.79319(7) 0.68997(6) 0.01674(12) Uani d . 1 . .
H H5A -0.2362 0.8604 0.7267 0.020 Uiso calc R 1 . .
C C6 -0.13718(11) 0.76450(7) 0.60870(5) 0.01428(11) Uani d . 1 . .
C C7 0.03747(11) 0.83958(7) 0.58273(6) 0.01507(12) Uani d . 1 . .
H H7A 0.0684 0.9026 0.6227 0.018 Uiso calc R 1 . .
C C8 0.40347(10) 0.87300(7) 0.40132(5) 0.01289(11) Uani d . 1 . .
C C9 0.52692(13) 0.75797(7) 0.23945(6) 0.01832(13) Uani d . 1 . .
H H9A 0.6125 0.6886 0.2826 0.022 Uiso calc R 1 . .
H H9B 0.4953 0.7268 0.1749 0.022 Uiso calc R 1 . .
C C10 0.63071(10) 0.88567(7) 0.20958(5) 0.01271(11) Uani d . 1 . .
C C11 0.70776(10) 0.92958(6) 0.10204(5) 0.01202(10) Uani d . 1 . .
C C12 0.70589(10) 1.06188(7) 0.03802(5) 0.01354(11) Uani d . 1 . .
C C13 0.82190(10) 0.70199(7) 0.06881(5) 0.01254(11) Uani d . 1 . .
C C14 0.73006(11) 0.61939(7) 0.01353(6) 0.01455(11) Uani d . 1 . .
H H14A 0.6507 0.6558 -0.0449 0.017 Uiso calc R 1 . .
C C15 0.76016(11) 0.48012(7) 0.04823(7) 0.01743(13) Uani d . 1 . .
H H15A 0.7000 0.4223 0.0128 0.021 Uiso calc R 1 . .
C C16 0.87966(12) 0.42727(7) 0.13554(7) 0.01914(13) Uani d . 1 . .
H H16A 0.8974 0.3343 0.1588 0.023 Uiso calc R 1 . .
C C17 0.97311(13) 0.51258(8) 0.18857(7) 0.01997(14) Uani d . 1 . .
H H17A 1.0547 0.4764 0.2461 0.024 Uiso calc R 1 . .
C C18 0.94424(11) 0.65205(7) 0.15537(6) 0.01683(12) Uani d . 1 . .
H H18A 1.0052 0.7101 0.1902 0.020 Uiso calc R 1 . .
H H1N3 0.607(2) 0.9855(15) 0.4163(12) 0.029(3) Uiso d . 1 . .

loop_
_atom_site_aniso_label
_atom_site_aniso_U_11
_atom_site_aniso_U_22
_atom_site_aniso_U_33
_atom_site_aniso_U_12
_atom_site_aniso_U_13
_atom_site_aniso_U_23
S1 0.01861(9) 0.02017(9) 0.01455(8) -0.00900(6) 0.00407(6) -0.00768(6)
O1 0.0196(2) 0.0137(2) 0.0136(2) -0.00159(18) 0.00192(18) -0.00089(16)
O2 0.0219(3) 0.0114(2) 0.0231(3) 0.00014(18) 0.0021(2) -0.00294(18)
N1 0.0161(3) 0.0161(2) 0.0132(2) -0.0050(2) 0.00206(19) -0.00282(18)
N2 0.0162(3) 0.0164(2) 0.0120(2) -0.0053(2) 0.00244(19) -0.00370(18)
N3 0.0157(3) 0.0175(2) 0.0113(2) -0.0056(2) 0.00213(19) -0.00495(18)
N4 0.0143(2) 0.0144(2) 0.0118(2) -0.00285(18) 0.00189(18) -0.00367(17)
N5 0.0180(3) 0.0141(2) 0.0126(2) -0.00152(19) 0.00223(19) -0.00250(18)
N6 0.0129(2) 0.0116(2) 0.0117(2) -0.00116(17) 0.00069(18) -0.00305(17)
C1 0.0191(3) 0.0174(3) 0.0166(3) -0.0043(2) -0.0004(2) -0.0035(2)
C2 0.0211(3) 0.0196(3) 0.0245(3) -0.0070(3) -0.0030(3) -0.0028(3)
C3 0.0163(3) 0.0216(3) 0.0282(4) -0.0053(3) -0.0003(3) 0.0020(3)
C4 0.0157(3) 0.0206(3) 0.0228(3) -0.0006(2) 0.0038(3) 0.0016(3)
C5 0.0169(3) 0.0153(3) 0.0170(3) -0.0006(2) 0.0025(2) -0.0010(2)
C6 0.0153(3) 0.0135(2) 0.0135(2) -0.0024(2) 0.0004(2) -0.0008(2)
C7 0.0171(3) 0.0151(3) 0.0134(3) -0.0038(2) 0.0023(2) -0.0029(2)
C8 0.0150(3) 0.0125(2) 0.0114(2) -0.0027(2) 0.0007(2) -0.00234(19)
C9 0.0240(3) 0.0139(3) 0.0188(3) -0.0064(2) 0.0084(3) -0.0063(2)
C10 0.0145(3) 0.0114(2) 0.0126(2) -0.0022(2) 0.0021(2) -0.00294(19)
C11 0.0133(3) 0.0109(2) 0.0122(2) -0.00156(19) 0.0016(2) -0.00314(18)
C12 0.0138(3) 0.0126(2) 0.0142(3) -0.0017(2) 0.0007(2) -0.0023(2)
C13 0.0131(3) 0.0111(2) 0.0136(2) -0.00038(19) 0.0008(2) -0.00321(19)
C14 0.0138(3) 0.0141(3) 0.0168(3) -0.0015(2) 0.0006(2) -0.0055(2)
C15 0.0155(3) 0.0136(3) 0.0242(3) -0.0027(2) 0.0037(2) -0.0061(2)
C16 0.0182(3) 0.0134(3) 0.0244(3) 0.0003(2) 0.0049(3) -0.0012(2)
C17 0.0205(3) 0.0171(3) 0.0203(3) 0.0034(2) -0.0016(3) -0.0006(2)
C18 0.0173(3) 0.0162(3) 0.0170(3) 0.0009(2) -0.0030(2) -0.0037(2)

loop_
_atom_type_symbol
_atom_type_description
_atom_type_scat_dispersion_real
_atom_type_scat_dispersion_imag
_atom_type_scat_source
C C 0.0033 0.0016 'International Tables Vol C Tables 4.2.6.8 and 6.1.1.4'
H H 0.0000 0.0000 'International Tables Vol C Tables 4.2.6.8 and 6.1.1.4'
N N 0.0061 0.0033 'International Tables Vol C Tables 4.2.6.8 and 6.1.1.4'
O O 0.0106 0.0060 'International Tables Vol C Tables 4.2.6.8 and 6.1.1.4'
S S 0.1246 0.1234 'International Tables Vol C Tables 4.2.6.8 and 6.1.1.4'

loop_
_geom_angle_atom_site_label_1
_geom_angle_atom_site_label_2
_geom_angle_atom_site_label_3
_geom_angle_site_symmetry_1
_geom_angle_site_symmetry_3
_geom_angle
_geom_angle_publ_flag
C8 S1 C9 . . 96.96(4) ?
N5 O1 C12 . . 111.40(5) ?
C7 N1 N2 . . 115.29(6) ?
C8 N2 N1 . . 110.58(6) ?
C8 N3 N4 . . 125.97(6) ?
C8 N3 H1N3 . . 115.9(11) ?
N4 N3 H1N3 . . 111.4(10) ?
C10 N4 N3 . . 118.01(6) ?
N6 N5 O1 . . 103.91(5) ?
N5 N6 C11 . . 115.66(6) ?
N5 N6 C13 . . 118.02(6) ?
C11 N6 C13 . . 126.28(6) ?
C2 C1 C6 . . 120.13(7) ?
C2 C1 H1A . . 119.9 ?
C6 C1 H1A . . 119.9 ?
C1 C2 C3 . . 120.37(8) ?
C1 C2 H2A . . 119.8 ?
C3 C2 H2A . . 119.8 ?
C4 C3 C2 . . 120.01(8) ?
C4 C3 H3A . . 120.0 ?
C2 C3 H3A . . 120.0 ?
C3 C4 C5 . . 119.76(8) ?
C3 C4 H4A . . 120.1 ?
C5 C4 H4A . . 120.1 ?
C4 C5 C6 . . 120.62(7) ?
C4 C5 H5A . . 119.7 ?
C6 C5 H5A . . 119.7 ?
C5 C6 C1 . . 119.11(7) ?
C5 C6 C7 . . 119.85(7) ?
C1 C6 C7 . . 121.04(7) ?
N1 C7 C6 . . 119.76(6) ?
N1 C7 H7A . . 120.1 ?
C6 C7 H7A . . 120.1 ?
N2 C8 N3 . . 118.27(6) ?
N2 C8 S1 . . 121.63(5) ?
N3 C8 S1 . . 120.03(5) ?
C10 C9 S1 . . 111.37(5) ?
C10 C9 H9A . . 109.4 ?
S1 C9 H9A . . 109.4 ?
C10 C9 H9B . . 109.4 ?
S1 C9 H9B . . 109.4 ?
H9A C9 H9B . . 108.0 ?
N4 C10 C11 . . 115.69(6) ?
N4 C10 C9 . . 122.87(6) ?
C11 C10 C9 . . 121.45(6) ?
N6 C11 C12 . . 105.42(6) ?
N6 C11 C10 . . 125.08(6) ?
C12 C11 C10 . . 129.33(6) ?
O2 C12 O1 . . 120.16(6) ?
O2 C12 C11 . . 136.18(7) ?
O1 C12 C11 . . 103.61(5) ?
C14 C13 C18 . . 122.93(6) ?
C14 C13 N6 . . 119.23(6) ?
C18 C13 N6 . . 117.80(6) ?
C13 C14 C15 . . 118.00(7) ?
C13 C14 H14A . . 121.0 ?
C15 C14 H14A . . 121.0 ?
C16 C15 C14 . . 120.34(7) ?
C16 C15 H15A . . 119.8 ?
C14 C15 H15A . . 119.8 ?
C15 C16 C17 . . 120.51(7) ?
C15 C16 H16A . . 119.7 ?
C17 C16 H16A . . 119.7 ?
C18 C17 C16 . . 119.99(7) ?
C18 C17 H17A . . 120.0 ?
C16 C17 H17A . . 120.0 ?
C13 C18 C17 . . 118.21(7) ?
C13 C18 H18A . . 120.9 ?
C17 C18 H18A . . 120.9 ?

loop_
_geom_bond_atom_site_label_1
_geom_bond_atom_site_label_2
_geom_bond_site_symmetry_2
_geom_bond_distance
_geom_bond_publ_flag
S1 C8 . 1.7400(7) ?
S1 C9 . 1.8126(8) ?
O1 N5 . 1.3787(8) ?
O1 C12 . 1.4168(9) ?
O2 C12 . 1.2120(8) ?
N1 C7 . 1.2835(9) ?
N1 N2 . 1.3884(9) ?
N2 C8 . 1.3049(9) ?
N3 C8 . 1.3689(9) ?
N3 N4 . 1.3737(8) ?
N3 H1N3 . 0.852(15) ?
N4 C10 . 1.2940(9) ?
N5 N6 . 1.3110(8) ?
N6 C11 . 1.3553(9) ?
N6 C13 . 1.4418(9) ?
C1 C2 . 1.3878(11) ?
C1 C6 . 1.4044(10) ?
C1 H1A . 0.9300 ?
C2 C3 . 1.3967(13) ?
C2 H2A . 0.9300 ?
C3 C4 . 1.3906(13) ?
C3 H3A . 0.9300 ?
C4 C5 . 1.3961(11) ?
C4 H4A . 0.9300 ?
C5 C6 . 1.3996(10) ?
C5 H5A . 0.9300 ?
C6 C7 . 1.4655(10) ?
C7 H7A . 0.9300 ?
C9 C10 . 1.5022(10) ?
C9 H9A . 0.9700 ?
C9 H9B . 0.9700 ?
C10 C11 . 1.4567(9) ?
C11 C12 . 1.4238(9) ?
C13 C14 . 1.3857(10) ?
C13 C18 . 1.3892(10) ?
C14 C15 . 1.3944(10) ?
C14 H14A . 0.9300 ?
C15 C16 . 1.3898(12) ?
C15 H15A . 0.9300 ?
C16 C17 . 1.3940(12) ?
C16 H16A . 0.9300 ?
C17 C18 . 1.3935(11) ?
C17 H17A . 0.9300 ?
C18 H18A . 0.9300 ?

loop_
_geom_hbond_atom_site_label_D
_geom_hbond_atom_site_label_H
_geom_hbond_atom_site_label_A
_geom_hbond_site_symmetry_A
_geom_hbond_distance_DH
_geom_hbond_distance_HA
_geom_hbond_distance_DA
_geom_hbond_angle_DHA
_geom_hbond_publ_flag
N3 H1N3 N2 2_676 0.852(15) 2.015(15) 2.8664(9) 178.3(11) yes
C14 H14A O2 2_675 0.93 2.58 3.2303(10) 127 yes
C15 H15A O2 1_545 0.93 2.51 3.2391(9) 136 yes
C18 H18A S1 1_655 0.93 2.84 3.7061(8) 155 yes

loop_
_geom_torsion_atom_site_label_1
_geom_torsion_atom_site_label_2
_geom_torsion_atom_site_label_3
_geom_torsion_atom_site_label_4
_geom_torsion_site_symmetry_1
_geom_torsion_site_symmetry_2
_geom_torsion_site_symmetry_3
_geom_torsion_site_symmetry_4
_geom_torsion
_geom_torsion_publ_flag
C7 N1 N2 C8 . . . . -173.31(7) ?
C8 N3 N4 C10 . . . . -33.94(10) ?
C12 O1 N5 N6 . . . . 0.31(8) ?
O1 N5 N6 C11 . . . . -0.39(8) ?
O1 N5 N6 C13 . . . . -178.36(6) ?
C6 C1 C2 C3 . . . . 1.12(12) ?
C1 C2 C3 C4 . . . . -0.80(13) ?
C2 C3 C4 C5 . . . . -0.21(12) ?
C3 C4 C5 C6 . . . . 0.90(12) ?
C4 C5 C6 C1 . . . . -0.58(11) ?
C4 C5 C6 C7 . . . . -179.42(7) ?
C2 C1 C6 C5 . . . . -0.43(11) ?
C2 C1 C6 C7 . . . . 178.40(7) ?
N2 N1 C7 C6 . . . . -177.89(6) ?
C5 C6 C7 N1 . . . . -176.39(7) ?
C1 C6 C7 N1 . . . . 4.79(11) ?
N1 N2 C8 N3 . . . . -176.40(6) ?
N1 N2 C8 S1 . . . . 6.57(9) ?
N4 N3 C8 N2 . . . . -156.39(7) ?
N4 N3 C8 S1 . . . . 20.70(10) ?
C9 S1 C8 N2 . . . . -164.38(6) ?
C9 S1 C8 N3 . . . . 18.64(6) ?
C8 S1 C9 C10 . . . . -45.98(6) ?
N3 N4 C10 C11 . . . . 175.86(6) ?
N3 N4 C10 C9 . . . . -3.80(11) ?
S1 C9 C10 N4 . . . . 45.22(9) ?
S1 C9 C10 C11 . . . . -134.42(6) ?
N5 N6 C11 C12 . . . . 0.31(8) ?
C13 N6 C11 C12 . . . . 178.09(6) ?
N5 N6 C11 C10 . . . . 175.83(7) ?
C13 N6 C11 C10 . . . . -6.39(11) ?
N4 C10 C11 N6 . . . . 145.60(7) ?
C9 C10 C11 N6 . . . . -34.74(11) ?
N4 C10 C11 C12 . . . . -39.98(11) ?
C9 C10 C11 C12 . . . . 139.68(8) ?
N5 O1 C12 O2 . . . . -177.78(7) ?
N5 O1 C12 C11 . . . . -0.14(8) ?
N6 C11 C12 O2 . . . . 176.97(9) ?
C10 C11 C12 O2 . . . . 1.70(14) ?
N6 C11 C12 O1 . . . . -0.09(7) ?
C10 C11 C12 O1 . . . . -175.35(7) ?
N5 N6 C13 C14 . . . . -62.37(9) ?
C11 N6 C13 C14 . . . . 119.90(8) ?
N5 N6 C13 C18 . . . . 119.82(7) ?
C11 N6 C13 C18 . . . . -57.91(10) ?
C18 C13 C14 C15 . . . . 1.16(11) ?
N6 C13 C14 C15 . . . . -176.54(6) ?
C13 C14 C15 C16 . . . . -0.22(11) ?
C14 C15 C16 C17 . . . . -0.92(12) ?
C15 C16 C17 C18 . . . . 1.17(12) ?
C14 C13 C18 C17 . . . . -0.91(11) ?
N6 C13 C18 C17 . . . . 176.81(7) ?
C16 C17 C18 C13 . . . . -0.27(12) ?
